data_4346080
loop_
_publ_author_name
'Vald\'es, Hugo'
'Poyatos, Macarena'
'Peris, Eduardo'

_publ_section_title
;
 Postmodification of the electronic properties by addition of \p-stacking
 additives in N-heterocyclic carbene complexes with extended polyaromatic
 systems.
;
_journal_issue 7
_journal_name_full 'Inorganic chemistry'
_journal_page_first 3654
_journal_page_last 3659
_journal_paper_doi 10.1021/acs.inorgchem.5b00250
_journal_volume 54
_journal_year 2015
_chemical_formula_moiety 'C39 H40 I Ir N4'
_chemical_formula_sum 'C39 H40 I Ir N4'
_chemical_formula_weight 883.90
_space_group_crystal_system triclinic
_space_group_IT_number 2
_space_group_name_Hall '-P 1'
_space_group_name_H-M_alt 'P -1'
_atom_sites_solution_primary iterative
_audit_creation_date 2014-03-17
_audit_creation_method
;
  Olex2 1.2
  (compiled Apr 23 2013 17:59:47, GUI svn.r4466)
;
_cell_angle_alpha 82.045(4)
_cell_angle_beta 70.514(3)
_cell_angle_gamma 79.321(3)
_cell_formula_units_Z 2
_cell_length_a 10.7342(3)
_cell_length_b 11.9737(5)
_cell_length_c 13.7298(6)
_cell_measurement_reflns_used 18110
_cell_measurement_temperature 200
_cell_measurement_theta_max 28.7960
_cell_measurement_theta_min 3.4830
_cell_volume 1629.18(11)
_computing_cell_refinement
;
CrysAlisPro, Agilent Technologies,
Version 1.171.37.31 (release 14-01-2014 CrysAlis171 .NET)
(compiled Jan 14 2014,18:38:05)
;
_computing_data_collection
;
CrysAlisPro, Agilent Technologies,
Version 1.171.37.31 (release 14-01-2014 CrysAlis171 .NET)
(compiled Jan 14 2014,18:38:05)
;
_computing_data_reduction
;
CrysAlisPro, Agilent Technologies,
Version 1.171.37.31 (release 14-01-2014 CrysAlis171 .NET)
(compiled Jan 14 2014,18:38:05)
;
_computing_molecular_graphics
;
O. V. Dolomanov, L. J. Bourhis, R. J. Gildea, J. A. K. Howard and H. Puschmann,
OLEX2: a complete structure solution, refinement and analysis program.
J. Appl. Cryst. (2009). 42, 339-341.
;
_computing_publication_material
;
O. V. Dolomanov, L. J. Bourhis, R. J. Gildea, J. A. K. Howard and H. Puschmann,
OLEX2: a complete structure solution, refinement and analysis program.
J. Appl. Cryst. (2009). 42, 339-341.
;
_computing_structure_refinement
;
olex2.refine (L.J. Bourhis, O.V. Dolomanov, R.J. Gildea, J.A.K. Howard,
H. Puschmann, in preparation, 2011)
;
_computing_structure_solution 'SUPERFLIP, J. Appl. Cryst. (2007) 40, 786-790'
_diffrn_ambient_temperature 200
_diffrn_detector 'CCD plate'
_diffrn_detector_area_resol_mean 10.4051
_diffrn_detector_type Atlas
_diffrn_measured_fraction_theta_full 0.9988
_diffrn_measured_fraction_theta_max 0.8459
_diffrn_measurement_details
;
#__ type_ start__ end____ width___ exp.time_
  1 omega  -20.00   29.70   0.7000    6.0000
omega____ theta____ kappa____ phi______ frames
    -      -13.5877  -99.0000   90.0000 71

#__ type_ start__ end____ width___ exp.time_
  2 omega -104.00  -55.00   0.7000    6.0000
omega____ theta____ kappa____ phi______ frames
    -      -13.5877  178.0000   30.0000 70

#__ type_ start__ end____ width___ exp.time_
  3 omega  -65.00   46.30   0.7000    6.0000
omega____ theta____ kappa____ phi______ frames
    -       14.6814  -38.0000  -90.0000 159

#__ type_ start__ end____ width___ exp.time_
  4 omega   34.00  106.10   0.7000    6.0000
omega____ theta____ kappa____ phi______ frames
    -       14.6814 -178.0000  -90.0000 103

#__ type_ start__ end____ width___ exp.time_
  5 omega   35.00  107.10   0.7000    6.0000
omega____ theta____ kappa____ phi______ frames
    -       14.6814  178.0000   60.0000 103

#__ type_ start__ end____ width___ exp.time_
  6 omega  -20.00   99.00   0.7000    6.0000
omega____ theta____ kappa____ phi______ frames
    -       14.6814   77.0000  -90.0000 170

#__ type_ start__ end____ width___ exp.time_
  7 omega  -65.00   46.30   0.7000    6.0000
omega____ theta____ kappa____ phi______ frames
    -       14.6814  -38.0000    0.0000 159

#__ type_ start__ end____ width___ exp.time_
  8 omega  -20.00   29.70   0.7000    6.0000
omega____ theta____ kappa____ phi______ frames
    -      -13.5877  -99.0000   30.0000 71

#__ type_ start__ end____ width___ exp.time_
  9 omega -106.00  -57.00   0.7000    6.0000
omega____ theta____ kappa____ phi______ frames
    -      -13.5877 -178.0000  -30.0000 70

#__ type_ start__ end____ width___ exp.time_
 10 omega  -20.00   29.70   0.7000    6.0000
omega____ theta____ kappa____ phi______ frames
    -      -13.5877  -99.0000  120.0000 71

#__ type_ start__ end____ width___ exp.time_
 11 omega  -20.00   59.10   0.7000    6.0000
omega____ theta____ kappa____ phi______ frames
    -       14.6814  -99.0000 -120.0000 113

#__ type_ start__ end____ width___ exp.time_
 12 omega  -17.00   94.30   0.7000    6.0000
omega____ theta____ kappa____ phi______ frames
    -       14.6814   38.0000   60.0000 159
;
_diffrn_measurement_device 'four-circle diffractometer'
_diffrn_measurement_device_type 'SuperNova, Dual, Cu at zero, Atlas'
_diffrn_measurement_method '\w scans'
_diffrn_orient_matrix_UB_11 0.0174223000
_diffrn_orient_matrix_UB_12 0.0552538000
_diffrn_orient_matrix_UB_13 -0.0045837000
_diffrn_orient_matrix_UB_21 0.0122519000
_diffrn_orient_matrix_UB_22 0.0036333000
_diffrn_orient_matrix_UB_23 -0.0543195000
_diffrn_orient_matrix_UB_31 -0.0676090000
_diffrn_orient_matrix_UB_32 0.0243485000
_diffrn_orient_matrix_UB_33 0.0072156000
_diffrn_radiation_monochromator mirror
_diffrn_radiation_probe x-ray
_diffrn_radiation_type 'Mo K\a'
_diffrn_radiation_wavelength 0.71073
_diffrn_reflns_av_R_equivalents 0.0541
_diffrn_reflns_av_unetI/netI 0.0490
_diffrn_reflns_limit_h_max 14
_diffrn_reflns_limit_h_min -14
_diffrn_reflns_limit_k_max 16
_diffrn_reflns_limit_k_min -15
_diffrn_reflns_limit_l_max 18
_diffrn_reflns_limit_l_min -18
_diffrn_reflns_number 34739
_diffrn_reflns_theta_full 29.2138
_diffrn_reflns_theta_max 29.21
_diffrn_reflns_theta_min 2.87
_diffrn_source 'SuperNova (Mo) X-ray Source'
_exptl_absorpt_coefficient_mu 5.080
_exptl_absorpt_correction_T_max 0.828
_exptl_absorpt_correction_T_min 0.448
_exptl_absorpt_correction_type gaussian
_exptl_absorpt_process_details
;
CrysAlisPro, Agilent Technologies,
Version 1.171.37.31 (release 14-01-2014 CrysAlis171 .NET)
(compiled Jan 14 2014,18:38:05)
Numerical absorption correction based on gaussian integration over
			a multifaceted crystal model
Empirical absorption correction using spherical harmonics,
 implemented in SCALE3 ABSPACK scaling algorithm.
;
_exptl_crystal_colour 'clear light yellow'
_exptl_crystal_colour_lustre clear
_exptl_crystal_colour_modifier light
_exptl_crystal_colour_primary yellow
_exptl_crystal_density_diffrn 1.8017
_exptl_crystal_description needle
_exptl_crystal_F_000 860.9141
_exptl_crystal_size_max 0.42
_exptl_crystal_size_mid 0.1383
_exptl_crystal_size_min 0.0705
_refine_diff_density_max 2.3252
_refine_diff_density_min -1.0692
_refine_diff_density_rms 0.2223
_refine_ls_d_res_high 0.7281
_refine_ls_d_res_low 7.1066
_refine_ls_goodness_of_fit_ref 1.0562
_refine_ls_hydrogen_treatment mixed
_refine_ls_matrix_type full
_refine_ls_number_constraints 66
_refine_ls_number_parameters 407
_refine_ls_number_reflns 8079
_refine_ls_number_restraints 0
_refine_ls_restrained_S_all 1.0562
_refine_ls_R_factor_all 0.0436
_refine_ls_R_factor_gt 0.0350
_refine_ls_shift/su_max 0.0005
_refine_ls_shift/su_mean 0.0001
_refine_ls_structure_factor_coef Fsqd
_refine_ls_weighting_details 'w=1/[\s^2^(Fo^2^)+(0.0408P)^2^+2.8200P] where P=(Fo^2^+2Fc^2^)/3'
_refine_ls_weighting_scheme calc
_refine_ls_wR_factor_ref 0.0882
_reflns_Friedel_coverage 0.0
_reflns_limit_h_max 14
_reflns_limit_h_min -13
_reflns_limit_k_max 16
_reflns_limit_k_min -15
_reflns_limit_l_max 18
_reflns_limit_l_min 0
_reflns_number_gt 7124
_reflns_number_total 8079
_reflns_threshold_expression I>=2u(I)
_cod_data_source_file ic5b00250_si_002.cif
_cod_data_source_block str1624_complex_5-H
_cod_original_cell_volume 1629.18(12)
_cod_database_code 4346080
_chemical_oxdiff_formula 'C38 H30 N4 I Ir'
_reflns_odcompleteness_completeness 99.88
_reflns_odcompleteness_iscentric 1
_reflns_odcompleteness_theta 26.32
_olex2_refinement_description
;
1. Fixed Uiso
 At 1.2 times of:
  All C(H) groups, All C(H,H) groups
 At 1.5 times of:
  All C(H,H,H) groups
2.a Ternary CH refined with riding coordinates:
 C39(H39), C36(H36), C35(H35), C32(H32)
2.b Secondary CH2 refined with riding coordinates:
 C2(H2a,H2b), C7(H7a,H7b), C4(H4a,H4b), C8(H8a,H8b), C34(H34a,H34b), C3(H3a,
 H3b), C6(H6a,H6b), C37(H37a,H37b), C38(H38a,H38b), C33(H33a,H33b)
2.c Aromatic/amide H refined with riding coordinates:
 C11(H11), C20(H20), C30(H30), C25(H25), C17(H17), C21(H21), C18(H18),
 C26(H26), C16(H16), C24(H24)
2.d Idealised Me refined as rotating group:
 C5(H5a,H5b,H5c), C9(H9a,H9b,H9c)
;

loop_
_space_group_symop_id
_space_group_symop_operation_xyz
1 x,y,z
2 -x,-y,-z

loop_
_atom_site_label
_atom_site_type_symbol
_atom_site_fract_x
_atom_site_fract_y
_atom_site_fract_z
_atom_site_U_iso_or_equiv
_atom_site_adp_type
_atom_site_occupancy
_atom_site_refinement_flags_posn
Ir1 Ir 0.257102(15) 0.340110(14) 0.403725(12) 0.01806(6) Uani 1.000000 .
I1 I 0.21847(3) 0.51497(3) 0.51735(3) 0.03486(9) Uani 1.000000 .
N2 N 0.2749(3) 0.5062(3) 0.2145(3) 0.0203(7) Uani 1.000000 .
C39 C 0.3481(5) 0.1858(4) 0.3335(4) 0.0279(10) Uani 1.000000 .
H39 H 0.4312(5) 0.1929(4) 0.2734(4) 0.0335(12) Uiso 1.000000 R
N1 N 0.4687(3) 0.4616(3) 0.2400(3) 0.0199(7) Uani 1.000000 .
C1 C 0.3406(4) 0.4402(4) 0.2775(3) 0.0207(9) Uani 1.000000 .
C36 C 0.2254(5) 0.2222(4) 0.5445(4) 0.0316(11) Uani 1.000000 .
H36 H 0.2248(5) 0.2564(4) 0.6071(4) 0.0379(13) Uiso 1.000000 R
C35 C 0.1062(5) 0.2491(5) 0.5219(4) 0.0325(11) Uani 1.000000 .
H35 H 0.0355(5) 0.2998(5) 0.5711(4) 0.0390(14) Uiso 1.000000 R
C2 C 0.1306(4) 0.5205(4) 0.2321(4) 0.0229(9) Uani 1.000000 .
H2a H 0.0878(4) 0.4784(4) 0.2988(4) 0.0274(11) Uiso 1.000000 R
H2b H 0.0935(4) 0.6023(4) 0.2380(4) 0.0274(11) Uiso 1.000000 R
N3 N 0.6592(3) 0.7685(3) -0.0080(3) 0.0209(8) Uani 1.000000 .
C7 C 0.6838(4) 0.3313(4) 0.2126(4) 0.0279(10) Uani 1.000000 .
H7a H 0.7264(4) 0.3765(4) 0.1479(4) 0.0334(12) Uiso 1.000000 R
H7b H 0.6435(4) 0.2725(4) 0.1944(4) 0.0334(12) Uiso 1.000000 R
C32 C 0.2285(5) 0.2277(4) 0.3099(4) 0.0281(10) Uani 1.000000 .
H32 H 0.2438(5) 0.2592(4) 0.2361(4) 0.0337(12) Uiso 1.000000 R
N4 N 0.4081(3) 0.8220(3) -0.0404(3) 0.0201(7) Uani 1.000000 .
C4 C -0.0432(4) 0.5361(4) 0.1414(4) 0.0303(11) Uani 1.000000 .
H4a H -0.0741(4) 0.4919(4) 0.1004(4) 0.0363(13) Uiso 1.000000 R
H4b H -0.1072(4) 0.5351(4) 0.2127(4) 0.0363(13) Uiso 1.000000 R
C11 C 0.3321(4) 0.6621(4) 0.0735(3) 0.0207(9) Uani 1.000000 .
H11 H 0.2483(4) 0.6779(4) 0.0611(3) 0.0249(11) Uiso 1.000000 R
C8 C 0.7903(5) 0.2729(5) 0.2615(5) 0.0377(13) Uani 1.000000 .
H8a H 0.8669(5) 0.2345(5) 0.2077(5) 0.0453(15) Uiso 1.000000 R
H8b H 0.8231(5) 0.3314(5) 0.2870(5) 0.0453(15) Uiso 1.000000 R
C29 C 0.5637(4) 0.7001(4) 0.0381(3) 0.0201(9) Uani 1.000000 .
C31 C 0.4843(4) 0.5467(4) 0.1581(3) 0.0180(8) Uani 1.000000 .
C20 C 0.6447(5) 1.2298(4) -0.3101(4) 0.0283(10) Uani 1.000000 .
H20 H 0.6274(5) 1.2946(4) -0.3548(4) 0.0339(12) Uiso 1.000000 R
C34 C 0.0517(6) 0.1697(6) 0.4745(5) 0.0505(17) Uani 1.000000 .
H34a H 0.0810(6) 0.0899(6) 0.4971(5) 0.061(2) Uiso 1.000000 R
H34b H -0.0471(6) 0.1839(6) 0.5009(5) 0.061(2) Uiso 1.000000 R
C30 C 0.5886(4) 0.6063(4) 0.1062(3) 0.0221(9) Uani 1.000000 .
H30 H 0.6736(4) 0.5850(4) 0.1161(3) 0.0265(11) Uiso 1.000000 R
C10 C 0.3582(4) 0.5751(4) 0.1417(3) 0.0196(9) Uani 1.000000 .
C3 C 0.0955(5) 0.4779(4) 0.1455(4) 0.0283(10) Uani 1.000000 .
H3a H 0.1636(5) 0.4940(4) 0.0781(4) 0.0340(12) Uiso 1.000000 R
H3b H 0.0966(5) 0.3944(4) 0.1576(4) 0.0340(12) Uiso 1.000000 R
C22 C 0.7971(4) 1.1077(4) -0.2291(4) 0.0252(10) Uani 1.000000 .
C6 C 0.5749(4) 0.4089(4) 0.2848(4) 0.0240(9) Uani 1.000000 .
H6a H 0.6148(4) 0.4698(4) 0.3005(4) 0.0288(11) Uiso 1.000000 R
H6b H 0.5352(4) 0.3644(4) 0.3508(4) 0.0288(11) Uiso 1.000000 R
C25 C 0.9480(5) 0.9904(4) -0.1460(4) 0.0326(11) Uani 1.000000 .
H25 H 1.0319(5) 0.9755(4) -0.1339(4) 0.0392(14) Uiso 1.000000 R
C19 C 0.5424(5) 1.1605(4) -0.2593(4) 0.0256(10) Uani 1.000000 .
C27 C 0.7296(4) 0.9388(4) -0.1140(3) 0.0218(9) Uani 1.000000 .
C14 C 0.4709(4) 0.9918(4) -0.1463(3) 0.0207(9) Uani 1.000000 .
C17 C 0.3192(5) 1.1176(4) -0.2233(4) 0.0284(10) Uani 1.000000 .
H17 H 0.2333(5) 1.1372(4) -0.2319(4) 0.0341(12) Uiso 1.000000 R
C12 C 0.4353(4) 0.7287(4) 0.0214(3) 0.0197(8) Uani 1.000000 .
C21 C 0.7651(5) 1.2045(4) -0.2956(4) 0.0289(10) Uani 1.000000 .
H21 H 0.8309(5) 1.2522(4) -0.3304(4) 0.0347(12) Uiso 1.000000 R
C13 C 0.5009(4) 0.8886(4) -0.0814(3) 0.0192(8) Uani 1.000000 .
C5 C -0.0441(5) 0.6583(5) 0.0942(5) 0.0414(14) Uani 1.000000 .
H5a H -0.022(4) 0.7043(8) 0.1380(16) 0.062(2) Uiso 1.000000 GR
H5b H 0.022(3) 0.6604(6) 0.0248(13) 0.062(2) Uiso 1.000000 GR
H5c H -0.1332(12) 0.6892(12) 0.089(3) 0.062(2) Uiso 1.000000 GR
C15 C 0.5706(4) 1.0617(4) -0.1945(3) 0.0203(9) Uani 1.000000 .
C23 C 0.6996(4) 1.0355(4) -0.1787(3) 0.0206(9) Uani 1.000000 .
C28 C 0.6290(4) 0.8622(4) -0.0651(3) 0.0190(8) Uani 1.000000 .
C18 C 0.4162(5) 1.1857(4) -0.2720(4) 0.0288(10) Uani 1.000000 .
H18 H 0.3969(5) 1.2512(4) -0.3151(4) 0.0345(12) Uiso 1.000000 R
C26 C 0.8527(4) 0.9179(4) -0.0972(4) 0.0284(10) Uani 1.000000 .
H26 H 0.8724(4) 0.8541(4) -0.0524(4) 0.0341(12) Uiso 1.000000 R
C37 C 0.3243(8) 0.1146(5) 0.5193(5) 0.0550(18) Uani 1.000000 .
H37a H 0.4067(8) 0.1232(5) 0.5330(5) 0.066(2) Uiso 1.000000 R
H37b H 0.2863(8) 0.0505(5) 0.5668(5) 0.066(2) Uiso 1.000000 R
C16 C 0.3472(4) 1.0198(4) -0.1614(4) 0.0252(10) Uani 1.000000 .
H16 H 0.2808(4) 0.9719(4) -0.1293(4) 0.0302(11) Uiso 1.000000 R
C24 C 0.9214(5) 1.0823(4) -0.2109(4) 0.0323(11) Uani 1.000000 .
H24 H 0.9878(5) 1.1299(4) -0.2443(4) 0.0388(13) Uiso 1.000000 R
C38 C 0.3613(6) 0.0839(5) 0.4095(4) 0.0413(13) Uani 1.000000 .
H38a H 0.3033(6) 0.0297(5) 0.4070(4) 0.0495(16) Uiso 1.000000 R
H38b H 0.4548(6) 0.0447(5) 0.3880(4) 0.0495(16) Uiso 1.000000 R
C33 C 0.0959(5) 0.1835(6) 0.3589(4) 0.0441(15) Uani 1.000000 .
H33a H 0.0265(5) 0.2369(6) 0.3364(4) 0.0530(17) Uiso 1.000000 R
H33b H 0.1030(5) 0.1089(6) 0.3327(4) 0.0530(17) Uiso 1.000000 R
C9 C 0.7398(6) 0.1871(6) 0.3492(6) 0.0581(19) Uani 1.000000 .
H9a H 0.662(3) 0.2241(10) 0.4018(18) 0.087(3) Uiso 1.000000 GR
H9b H 0.713(5) 0.126(2) 0.3234(9) 0.087(3) Uiso 1.000000 GR
H9c H 0.8104(18) 0.155(3) 0.380(3) 0.087(3) Uiso 1.000000 GR

loop_
_atom_site_aniso_label
_atom_site_aniso_U_11
_atom_site_aniso_U_22
_atom_site_aniso_U_33
_atom_site_aniso_U_12
_atom_site_aniso_U_13
_atom_site_aniso_U_23
Ir1 0.02002(9) 0.01768(10) 0.01555(10) -0.00350(6) -0.00490(6) 0.00088(6)
I1 0.0495(2) 0.02654(18) 0.02623(18) -0.01348(14) -0.00334(14) -0.00595(14)
N2 0.0194(17) 0.023(2) 0.0182(19) -0.0047(14) -0.0072(14) 0.0045(15)
C39 0.034(2) 0.021(2) 0.028(3) -0.0021(18) -0.008(2) -0.005(2)
N1 0.0185(16) 0.0202(19) 0.0207(19) -0.0032(13) -0.0081(14) 0.0049(15)
C1 0.021(2) 0.017(2) 0.020(2) -0.0030(15) -0.0008(16) -0.0028(17)
C36 0.058(3) 0.019(2) 0.013(2) -0.005(2) -0.010(2) 0.0067(19)
C35 0.038(3) 0.035(3) 0.019(2) -0.021(2) 0.005(2) -0.001(2)
C2 0.021(2) 0.025(2) 0.022(2) -0.0046(16) -0.0084(17) 0.0050(19)
N3 0.0184(16) 0.0221(19) 0.0207(19) -0.0042(13) -0.0038(14) -0.0012(15)
C7 0.023(2) 0.026(3) 0.033(3) -0.0015(18) -0.0092(19) -0.003(2)
C32 0.033(2) 0.030(3) 0.021(2) -0.0081(19) -0.0038(19) -0.009(2)
N4 0.0218(17) 0.0197(19) 0.0187(19) -0.0053(13) -0.0059(14) 0.0004(15)
C4 0.023(2) 0.037(3) 0.034(3) -0.0079(19) -0.013(2) 0.001(2)
C11 0.0170(19) 0.022(2) 0.023(2) -0.0041(15) -0.0065(16) 0.0010(18)
C8 0.031(3) 0.030(3) 0.054(4) 0.003(2) -0.020(2) -0.002(3)
C29 0.022(2) 0.019(2) 0.018(2) -0.0022(16) -0.0051(16) -0.0023(17)
C31 0.0210(19) 0.017(2) 0.016(2) -0.0003(15) -0.0071(16) -0.0021(17)
C20 0.041(3) 0.021(2) 0.020(2) -0.0063(19) -0.005(2) -0.0001(19)
C34 0.048(3) 0.059(4) 0.044(4) -0.036(3) 0.007(3) -0.020(3)
C30 0.0191(19) 0.024(2) 0.023(2) -0.0022(16) -0.0075(17) 0.0006(19)
C10 0.0199(19) 0.022(2) 0.015(2) -0.0046(16) -0.0037(16) 0.0011(17)
C3 0.030(2) 0.024(2) 0.033(3) -0.0054(18) -0.014(2) 0.002(2)
C22 0.028(2) 0.022(2) 0.021(2) -0.0090(17) 0.0004(18) -0.0035(19)
C6 0.022(2) 0.028(2) 0.023(2) -0.0018(17) -0.0117(18) 0.0049(19)
C25 0.022(2) 0.033(3) 0.042(3) -0.0102(19) -0.007(2) -0.001(2)
C19 0.037(2) 0.021(2) 0.017(2) -0.0058(18) -0.0048(18) -0.0015(18)
C27 0.022(2) 0.023(2) 0.019(2) -0.0056(16) -0.0025(16) -0.0030(18)
C14 0.025(2) 0.021(2) 0.015(2) -0.0020(16) -0.0044(16) -0.0029(17)
C17 0.030(2) 0.028(3) 0.029(3) -0.0012(19) -0.015(2) -0.001(2)
C12 0.022(2) 0.021(2) 0.016(2) -0.0041(16) -0.0055(16) -0.0019(17)
C21 0.037(3) 0.022(2) 0.024(3) -0.0134(19) 0.001(2) -0.002(2)
C13 0.021(2) 0.022(2) 0.014(2) -0.0057(16) -0.0036(16) -0.0012(17)
C5 0.036(3) 0.036(3) 0.057(4) -0.001(2) -0.026(3) 0.003(3)
C15 0.027(2) 0.017(2) 0.015(2) -0.0043(16) -0.0030(16) -0.0018(17)
C23 0.021(2) 0.018(2) 0.020(2) -0.0048(15) -0.0015(16) -0.0040(18)
C28 0.0191(19) 0.021(2) 0.015(2) -0.0040(15) -0.0018(16) -0.0030(17)
C18 0.040(3) 0.021(2) 0.026(3) -0.0026(19) -0.013(2) 0.002(2)
C26 0.027(2) 0.028(3) 0.029(3) -0.0065(18) -0.0079(19) 0.002(2)
C37 0.095(5) 0.030(3) 0.038(3) 0.013(3) -0.031(3) -0.001(3)
C16 0.026(2) 0.027(2) 0.022(2) -0.0065(18) -0.0066(18) -0.0008(19)
C24 0.025(2) 0.033(3) 0.037(3) -0.0125(19) -0.002(2) -0.005(2)
C38 0.055(3) 0.023(3) 0.036(3) 0.005(2) -0.009(3) 0.002(2)
C33 0.039(3) 0.063(4) 0.036(3) -0.026(3) -0.004(2) -0.018(3)
C9 0.053(4) 0.040(4) 0.093(6) -0.015(3) -0.046(4) 0.024(4)

loop_
_atom_type_symbol
_atom_type_scat_dispersion_real
_atom_type_scat_dispersion_imag
_atom_type_scat_source
_atom_type_scat_dispersion_source
I -0.41187 1.83264 'International Tables Volume C Table 6.1.1.4 (pp. 500-502)' 'Henke, Gullikson and Davis, At. Data and Nucl. Data Tables, 1993, 54, 2'
H 0.00000 0.00000 'International Tables Volume C Table 6.1.1.4 (pp. 500-502)' 'Henke, Gullikson and Davis, At. Data and Nucl. Data Tables, 1993, 54, 2'
C 0.00347 0.00161 'International Tables Volume C Table 6.1.1.4 (pp. 500-502)' 'Henke, Gullikson and Davis, At. Data and Nucl. Data Tables, 1993, 54, 2'
Ir -1.30390 7.98110 'International Tables Volume C Table 6.1.1.4 (pp. 500-502)' 'Henke, Gullikson and Davis, At. Data and Nucl. Data Tables, 1993, 54, 2'
N 0.00653 0.00323 'International Tables Volume C Table 6.1.1.4 (pp. 500-502)' 'Henke, Gullikson and Davis, At. Data and Nucl. Data Tables, 1993, 54, 2'

loop_
_exptl_crystal_face_index_h
_exptl_crystal_face_index_k
_exptl_crystal_face_index_l
_exptl_crystal_face_perp_dist
_exptl_oxdiff_crystal_face_indexfrac_h
_exptl_oxdiff_crystal_face_indexfrac_k
_exptl_oxdiff_crystal_face_indexfrac_l
_exptl_oxdiff_crystal_face_x
_exptl_oxdiff_crystal_face_y
_exptl_oxdiff_crystal_face_z
0 3 -18 0.0498 -0.0000 2.9999 -18.0001 0.2483 0.9887 -0.0568
0 -3 18 0.0498 0.0000 -2.9999 18.0001 -0.2483 -0.9887 0.0568
-12 2 6 0.1582 -12.0000 2.0002 6.0002 -0.1261 -0.4657 0.9033
-13 5 -9 0.1417 -13.0000 5.0001 -8.9999 0.0910 0.3478 0.9357
-1 -15 6 0.0415 -1.0000 -14.9998 6.0003 -0.8737 -0.3927 -0.2543
0 15 -6 0.0262 0.0000 14.9998 -6.0003 0.8563 0.3804 0.3219
1 11 15 0.0488 1.0000 11.0000 14.9998 0.5565 -0.7626 0.3085
1 -11 -14 0.0706 1.0000 -11.0000 -13.9999 -0.5262 0.7328 -0.4365
0 -16 4 0.0404 -0.0000 -15.9999 4.0003 -0.9024 -0.2754 -0.3607
2 16 -4 0.0274 2.0000 15.9998 -4.0003 0.9372 0.2999 0.2255
14 -1 1 0.3104 14.0000 -1.0002 0.9998 0.1841 0.1136 -0.9637
12 -5 -2 0.1710 12.0000 -5.0001 -2.0001 -0.0580 0.2375 -0.9475

loop_
_geom_angle_atom_site_label_1
_geom_angle_atom_site_label_2
_geom_angle_atom_site_label_3
_geom_angle
C39 Ir1 I1 159.15(13)
C1 Ir1 I1 88.35(13)
C1 Ir1 C39 94.42(18)
C36 Ir1 I1 90.12(13)
C36 Ir1 C39 81.28(19)
C36 Ir1 C1 163.18(19)
C35 Ir1 I1 94.43(14)
C35 Ir1 C39 90.0(2)
C35 Ir1 C1 160.09(19)
C35 Ir1 C36 36.7(2)
C32 Ir1 I1 161.78(13)
C32 Ir1 C39 39.03(18)
C32 Ir1 C1 90.63(18)
C32 Ir1 C36 96.0(2)
C32 Ir1 C35 80.61(19)
C2 N2 C1 125.4(4)
C10 N2 C1 110.9(3)
C10 N2 C2 122.7(3)
C32 C39 Ir1 70.2(3)
C38 C39 Ir1 114.1(3)
C38 C39 C32 123.0(5)
C31 N1 C1 111.0(3)
C6 N1 C1 124.6(4)
C6 N1 C31 124.2(3)
N2 C1 Ir1 125.6(3)
N1 C1 Ir1 128.2(3)
N1 C1 N2 106.1(4)
C35 C36 Ir1 71.9(3)
C37 C36 Ir1 108.3(4)
C37 C36 C35 125.6(5)
C36 C35 Ir1 71.4(3)
C34 C35 Ir1 111.9(3)
C34 C35 C36 124.3(5)
C3 C2 N2 113.1(4)
C28 N3 C29 118.2(3)
C6 C7 C8 112.0(4)
C39 C32 Ir1 70.8(3)
C33 C32 Ir1 111.6(3)
C33 C32 C39 126.4(5)
C13 N4 C12 117.7(4)
C5 C4 C3 113.1(4)
C12 C11 C10 117.1(4)
C9 C8 C7 112.8(4)
C30 C29 N3 119.5(4)
C12 C29 N3 119.7(4)
C12 C29 C30 120.7(4)
C30 C31 N1 131.7(4)
C10 C31 N1 105.8(3)
C10 C31 C30 122.2(4)
C21 C20 C19 120.9(4)
C33 C34 C35 113.4(5)
C31 C30 C29 117.0(4)
C11 C10 N2 131.2(4)
C31 C10 N2 106.0(3)
C31 C10 C11 122.5(4)
C4 C3 C2 111.2(4)
C23 C22 C21 118.9(4)
C24 C22 C21 122.6(4)
C24 C22 C23 118.5(4)
C7 C6 N1 112.3(4)
C24 C25 C26 120.6(4)
C15 C19 C20 119.0(4)
C18 C19 C20 122.1(4)
C18 C19 C15 118.9(4)
C28 C27 C23 119.3(4)
C26 C27 C23 119.6(4)
C26 C27 C28 121.1(4)
C15 C14 C13 119.1(4)
C16 C14 C13 120.8(4)
C16 C14 C15 120.1(4)
C16 C17 C18 119.9(4)
C11 C12 N4 118.3(4)
C29 C12 N4 121.2(4)
C29 C12 C11 120.5(4)
C22 C21 C20 122.1(4)
C14 C13 N4 118.1(4)
C28 C13 N4 121.9(4)
C28 C13 C14 120.0(4)
C14 C15 C19 119.1(4)
C23 C15 C19 119.7(4)
C23 C15 C14 121.2(4)
C27 C23 C22 119.9(4)
C15 C23 C22 119.2(4)
C15 C23 C27 120.8(4)
C27 C28 N3 119.3(4)
C13 C28 N3 121.1(4)
C13 C28 C27 119.5(4)
C17 C18 C19 121.4(4)
C27 C26 C25 120.3(5)
C38 C37 C36 114.9(5)
C17 C16 C14 120.6(4)
C25 C24 C22 121.1(4)
C37 C38 C39 113.3(5)
C34 C33 C32 114.2(4)

loop_
_geom_bond_atom_site_label_1
_geom_bond_atom_site_label_2
_geom_bond_distance
Ir1 I1 2.6721(4)
Ir1 C39 2.120(5)
Ir1 C1 2.007(4)
Ir1 C36 2.197(4)
Ir1 C35 2.203(4)
Ir1 C32 2.113(5)
N2 C1 1.372(5)
N2 C2 1.466(5)
N2 C10 1.388(5)
C39 C32 1.414(6)
C39 C38 1.511(7)
N1 C1 1.357(5)
N1 C31 1.397(5)
N1 C6 1.473(5)
C36 C35 1.386(7)
C36 C37 1.510(7)
C35 C34 1.518(7)
C2 C3 1.534(7)
N3 C29 1.363(5)
N3 C28 1.330(6)
C7 C8 1.527(6)
C7 C6 1.514(6)
C32 C33 1.517(7)
N4 C12 1.355(6)
N4 C13 1.320(5)
C4 C3 1.538(6)
C4 C5 1.516(7)
C11 C10 1.356(6)
C11 C12 1.420(6)
C8 C9 1.492(8)
C29 C30 1.405(6)
C29 C12 1.443(6)
C31 C30 1.376(6)
C31 C10 1.419(5)
C20 C19 1.431(6)
C20 C21 1.345(7)
C34 C33 1.492(8)
C22 C21 1.436(7)
C22 C23 1.417(6)
C22 C24 1.410(7)
C25 C26 1.400(7)
C25 C24 1.368(7)
C19 C15 1.428(6)
C19 C18 1.395(7)
C27 C23 1.414(6)
C27 C28 1.474(6)
C27 C26 1.388(6)
C14 C13 1.471(6)
C14 C15 1.411(6)
C14 C16 1.384(6)
C17 C18 1.377(7)
C17 C16 1.397(7)
C13 C28 1.437(5)
C15 C23 1.444(6)
C37 C38 1.504(8)
